data_4340656
loop_
_publ_author_name
'Ording-Wenker, Erica C M'
'van der Plas, Martijn'
'Siegler, Maxime A.'
'Bonnet, Sylvestre'
'Bickelhaupt, F. Matthias'
'Fonseca Guerra, C\'elia'
'Bouwman, Elisabeth'

_publ_section_title
;
 Thermodynamics of the Cu(II) \m-Thiolate and Cu(I) Disulfide Equilibrium:
 A Combined Experimental and Theoretical Study.
;
_journal_issue 16
_journal_name_full 'Inorganic chemistry'
_journal_page_first 8494
_journal_page_last 8504
_journal_paper_doi 10.1021/ic501060w
_journal_volume 53
_journal_year 2014
_chemical_formula_moiety 'C30 H36 Cu2 N6 S2, 2(B F4), C3 H6 O'
_chemical_formula_sum 'C33 H42 B2 Cu2 F8 N6 O S2'
_chemical_formula_weight 903.54
_chemical_name_systematic
;
 ?
;
_space_group_crystal_system orthorhombic
_space_group_IT_number 33
_space_group_name_Hall 'P 2c -2n'
_space_group_name_H-M_alt 'P n a 21'
_symmetry_space_group_name_Hall 'P 2c -2n'
_symmetry_space_group_name_H-M 'P n a 21'
_atom_sites_solution_hydrogens geom
_atom_sites_solution_primary direct
_atom_sites_solution_secondary difmap
_audit_creation_method SHELXL-2013
_cell_angle_alpha 90
_cell_angle_beta 90
_cell_angle_gamma 90
_cell_formula_units_Z 8
_cell_length_a 21.1268(2)
_cell_length_b 10.28491(11)
_cell_length_c 35.4103(4)
_cell_measurement_reflns_used 17365
_cell_measurement_temperature 110(2)
_cell_measurement_theta_max 71.87
_cell_measurement_theta_min 4.16
_cell_volume 7694.21(14)
_computing_cell_refinement
;
CrysAlisPro, Agilent Technologies,
Version 1.171.36.24 (release 03-12-2012 CrysAlis171 .NET)
(compiled Dec  3 2012,18:21:49)
;
_computing_data_collection
;
CrysAlisPro, Agilent Technologies,
Version 1.171.36.24 (release 03-12-2012 CrysAlis171 .NET)
(compiled Dec  3 2012,18:21:49)
;
_computing_data_reduction
;
CrysAlisPro, Agilent Technologies,
Version 1.171.36.24 (release 03-12-2012 CrysAlis171 .NET)
(compiled Dec  3 2012,18:21:49)
;
_computing_molecular_graphics 'SHELXTL v6.10 (Sheldrick, 2008)'
_computing_publication_material 'SHELXTL v6.10 (Sheldrick, 2008)'
_computing_structure_refinement 'SHELXL-2013 (Sheldrick, 2013)'
_computing_structure_solution 'SHELXS-2013 (Sheldrick, 2013)'
_diffrn_ambient_temperature 110(2)
_diffrn_measured_fraction_theta_full 0.999
_diffrn_measured_fraction_theta_max 0.999
_diffrn_measurement_device_type 'SuperNova, Dual, Cu at zero, Atlas'
_diffrn_measurement_method '\w scans'
_diffrn_radiation_monochromator mirror
_diffrn_radiation_source 'SuperNova (Cu) X-ray Source'
_diffrn_radiation_type CuK\a
_diffrn_radiation_wavelength 1.54178
_diffrn_reflns_av_R_equivalents 0.0341
_diffrn_reflns_av_unetI/netI 0.0383
_diffrn_reflns_Laue_measured_fraction_full 0.999
_diffrn_reflns_Laue_measured_fraction_max 0.999
_diffrn_reflns_limit_h_max 26
_diffrn_reflns_limit_h_min -23
_diffrn_reflns_limit_k_max 12
_diffrn_reflns_limit_k_min -10
_diffrn_reflns_limit_l_max 43
_diffrn_reflns_limit_l_min -43
_diffrn_reflns_number 27801
_diffrn_reflns_point_group_measured_fraction_full 0.999
_diffrn_reflns_point_group_measured_fraction_max 1.000
_diffrn_reflns_theta_full 67.679
_diffrn_reflns_theta_max 71.877
_diffrn_reflns_theta_min 4.185
_exptl_absorpt_coefficient_mu 3.045
_exptl_absorpt_correction_T_max 0.575
_exptl_absorpt_correction_T_min 0.392
_exptl_absorpt_correction_type analytical
_exptl_absorpt_process_details
;
CrysAlisPro, Agilent Technologies,
Version 1.171.36.28 (release 01-02-2013 CrysAlis171 .NET)
(compiled Feb  1 2013,16:14:44)
Analytical numeric absorption correction using a multifaceted crystal
            model based on expressions derived by R.C. Clark & J.S. Reid.
(Clark, R. C. & Reid, J. S. (1995). Acta Cryst. A51, 887-897)
;
_exptl_crystal_colour 'dark blue'
_exptl_crystal_density_diffrn 1.560
_exptl_crystal_description block
_exptl_crystal_F_000 3696
_exptl_crystal_size_max 0.42
_exptl_crystal_size_mid 0.41
_exptl_crystal_size_min 0.26
_refine_diff_density_max 1.355
_refine_diff_density_min -0.563
_refine_diff_density_rms 0.088
_refine_ls_abs_structure_details
;
 Refined as an inversion twin.
;
_refine_ls_abs_structure_Flack 0.13(3)
_refine_ls_extinction_method none
_refine_ls_goodness_of_fit_ref 1.086
_refine_ls_hydrogen_treatment constr
_refine_ls_matrix_type full
_refine_ls_number_parameters 1111
_refine_ls_number_reflns 13538
_refine_ls_number_restraints 325
_refine_ls_restrained_S_all 1.093
_refine_ls_R_factor_all 0.0511
_refine_ls_R_factor_gt 0.0497
_refine_ls_shift/su_max 0.002
_refine_ls_shift/su_mean 0.000
_refine_ls_structure_factor_coef Fsqd
_refine_ls_weighting_details
;
 w=1/[\s^2^(Fo^2^)+(0.0614P)^2^+12.2926P]
 where P=(Fo^2^+2Fc^2^)/3
;
_refine_ls_weighting_scheme calc
_refine_ls_wR_factor_gt 0.1281
_refine_ls_wR_factor_ref 0.1291
_reflns_Friedel_coverage 0.966
_reflns_Friedel_fraction_full 1.000
_reflns_Friedel_fraction_max 1.000
_reflns_number_gt 13151
_reflns_number_total 13538
_reflns_threshold_expression 'I > 2\s(I)'
_cod_data_source_file ic501060w_si_004.cif
_cod_data_source_block '[CuII2(L2S)2](BF4)2_C3H6O'
_cod_depositor_comments 'Adding full bibliography for 4340656--4340658.cif.'
_cod_database_code 4340656
_shelx_space_group_comment
;
The symmetry employed for this shelxl refinement is uniquely defined
by the following loop, which should always be used as a source of
symmetry information in preference to the above space-group names.
They are only intended as comments.
;
_shelxl_version_number 2013-2

loop_
_space_group_symop_operation_xyz
'x, y, z'
'-x, -y, z+1/2'
'x+1/2, -y+1/2, z'
'-x+1/2, y+1/2, z+1/2'

loop_
_atom_site_label
_atom_site_type_symbol
_atom_site_fract_x
_atom_site_fract_y
_atom_site_fract_z
_atom_site_U_iso_or_equiv
_atom_site_adp_type
_atom_site_occupancy
_atom_site_site_symmetry_order
_atom_site_calc_flag
_atom_site_refinement_flags_posn
_atom_site_refinement_flags_adp
_atom_site_refinement_flags_occupancy
_atom_site_disorder_assembly
_atom_site_disorder_group
Cu1 Cu 0.26116(4) 0.42224(9) 0.13477(3) 0.0229(2) Uani 1 1 d . . . . .
Cu2 Cu 0.24379(4) 0.12880(9) 0.13031(3) 0.0229(2) Uani 1 1 d . . . . .
S1A S 0.32470(8) 0.25390(15) 0.15378(5) 0.0246(3) Uani 1 1 d . . . . .
S2A S 0.17630(7) 0.29125(16) 0.14858(5) 0.0268(3) Uani 1 1 d . . . . .
C1A C 0.3987(3) 0.4333(7) 0.1184(2) 0.0325(15) Uani 1 1 d . . . . .
H1A1 H 0.4165 0.4554 0.1434 0.039 Uiso 1 1 calc R U . . .
H1A2 H 0.4311 0.4538 0.0990 0.039 Uiso 1 1 calc R U . . .
C2A C 0.3838(3) 0.2890(7) 0.1170(2) 0.0340(16) Uani 1 1 d . . . . .
H2A1 H 0.4227 0.2376 0.1216 0.041 Uiso 1 1 calc R U . . .
H2A2 H 0.3668 0.2653 0.0919 0.041 Uiso 1 1 calc R U . . .
C3A C 0.1113(3) 0.1257(7) 0.1023(2) 0.0322(15) Uani 1 1 d . . . . .
H3A1 H 0.0884 0.0940 0.1248 0.039 Uiso 1 1 calc R U . . .
H3A2 H 0.0837 0.1129 0.0800 0.039 Uiso 1 1 calc R U . . .
C4A C 0.1260(3) 0.2704(7) 0.1069(2) 0.0312(16) Uani 1 1 d . . . . .
H4A1 H 0.0862 0.3200 0.1100 0.037 Uiso 1 1 calc R U . . .
H4A2 H 0.1481 0.3033 0.0842 0.037 Uiso 1 1 calc R U . . .
C12A C 0.3336(3) 0.6410(6) 0.1710(2) 0.0284(14) Uani 1 1 d . . . . .
C13A C 0.3663(4) 0.7200(7) 0.1962(2) 0.0354(17) Uani 1 1 d . . . . .
H13A H 0.4001 0.7740 0.1879 0.042 Uiso 1 1 calc R U . . .
C14A C 0.3477(4) 0.7172(8) 0.2337(2) 0.0396(18) Uani 1 1 d . . . . .
H14A H 0.3691 0.7692 0.2518 0.048 Uiso 1 1 calc R U . . .
C15A C 0.2987(4) 0.6396(7) 0.2445(2) 0.0386(18) Uani 1 1 d . . . . .
H15A H 0.2857 0.6381 0.2702 0.046 Uiso 1 1 calc R U . . .
C16A C 0.2676(4) 0.5622(7) 0.2180(2) 0.0342(17) Uani 1 1 d . . . . .
C17A C 0.3484(3) 0.6430(6) 0.1297(2) 0.0330(15) Uani 1 1 d . . . . .
H17A H 0.3196 0.7052 0.1170 0.040 Uiso 1 1 calc R U . . .
H17B H 0.3922 0.6745 0.1261 0.040 Uiso 1 1 calc R U . . .
C18A C 0.2128(5) 0.4780(9) 0.2283(2) 0.048(2) Uani 1 1 d . . . . .
H18A H 0.2261 0.3867 0.2283 0.073 Uiso 1 1 calc R U . . .
H18B H 0.1786 0.4902 0.2099 0.073 Uiso 1 1 calc R U . . .
H18C H 0.1976 0.5017 0.2536 0.073 Uiso 1 1 calc R U . . .
C22A C 0.2613(4) 0.5684(7) 0.0658(2) 0.0312(16) Uani 1 1 d . . . . .
C23A C 0.2402(4) 0.6346(7) 0.0343(2) 0.0380(19) Uani 1 1 d . . . . .
H23A H 0.2691 0.6560 0.0147 0.046 Uiso 1 1 calc R U . . .
C24A C 0.1774(4) 0.6700(7) 0.0312(2) 0.0385(18) Uani 1 1 d . . . . .
H24A H 0.1628 0.7177 0.0099 0.046 Uiso 1 1 calc R U . . .
C25A C 0.1358(4) 0.6338(7) 0.0602(3) 0.0401(19) Uani 1 1 d . . . . .
H25A H 0.0920 0.6545 0.0585 0.048 Uiso 1 1 calc R U . . .
C26A C 0.1591(3) 0.5680(7) 0.0910(2) 0.0320(16) Uani 1 1 d . . . . .
H26A H 0.1310 0.5458 0.1110 0.038 Uiso 1 1 calc R U . . .
C27A C 0.3285(4) 0.5266(8) 0.0713(2) 0.0352(17) Uani 1 1 d . . . . .
H27A H 0.3358 0.4426 0.0584 0.042 Uiso 1 1 calc R U . . .
H27B H 0.3573 0.5920 0.0601 0.042 Uiso 1 1 calc R U . . .
C32A C 0.1657(3) -0.1048(6) 0.1505(2) 0.0280(14) Uani 1 1 d . . . . .
C33A C 0.1282(4) -0.1924(7) 0.1696(2) 0.0353(17) Uani 1 1 d . . . . .
H33A H 0.0962 -0.2401 0.1568 0.042 Uiso 1 1 calc R U . . .
C34A C 0.1386(4) -0.2091(7) 0.2081(2) 0.0387(18) Uani 1 1 d . . . . .
H34A H 0.1139 -0.2696 0.2220 0.046 Uiso 1 1 calc R U . . .
C35A C 0.1844(4) -0.1379(8) 0.2257(2) 0.0372(17) Uani 1 1 d . . . . .
H35A H 0.1912 -0.1476 0.2521 0.045 Uiso 1 1 calc R U . . .
C36A C 0.2214(4) -0.0509(7) 0.2050(2) 0.0319(15) Uani 1 1 d . . . . .
C37A C 0.1598(3) -0.0862(6) 0.1083(2) 0.0278(14) Uani 1 1 d . . . . .
H37A H 0.1912 -0.1418 0.0953 0.033 Uiso 1 1 calc R U . . .
H37B H 0.1170 -0.1137 0.1000 0.033 Uiso 1 1 calc R U . . .
C38A C 0.2713(4) 0.0315(9) 0.2224(2) 0.042(2) Uani 1 1 d . . . . .
H38A H 0.2589 0.1231 0.2207 0.063 Uiso 1 1 calc R U . . .
H38B H 0.3113 0.0185 0.2089 0.063 Uiso 1 1 calc R U . . .
H38C H 0.2766 0.0071 0.2489 0.063 Uiso 1 1 calc R U . . .
C42A C 0.2620(3) 0.0094(6) 0.0588(2) 0.0280(15) Uani 1 1 d . . . . .
C43A C 0.2915(4) -0.0513(8) 0.0282(2) 0.0390(18) Uani 1 1 d . . . . .
H43A H 0.2694 -0.0612 0.0050 0.047 Uiso 1 1 calc R U . . .
C44A C 0.3519(4) -0.0962(7) 0.0316(2) 0.0402(19) Uani 1 1 d . . . . .
H44A H 0.3719 -0.1381 0.0109 0.048 Uiso 1 1 calc R U . . .
C45A C 0.3841(4) -0.0800(7) 0.0658(2) 0.0363(17) Uani 1 1 d . . . . .
H45A H 0.4257 -0.1132 0.0690 0.044 Uiso 1 1 calc R U . . .
C46A C 0.3541(3) -0.0151(7) 0.0943(2) 0.0298(15) Uani 1 1 d . . . . .
H46A H 0.3763 -0.0010 0.1173 0.036 Uiso 1 1 calc R U . . .
C47A C 0.1948(4) 0.0594(7) 0.0586(2) 0.0349(17) Uani 1 1 d . . . . .
H47A H 0.1939 0.1507 0.0498 0.042 Uiso 1 1 calc R U . . .
H47B H 0.1685 0.0064 0.0413 0.042 Uiso 1 1 calc R U . . .
N1A N 0.3417(3) 0.5130(5) 0.11146(17) 0.0264(12) Uani 1 1 d . . . . .
N2A N 0.1701(3) 0.0508(5) 0.09742(16) 0.0258(12) Uani 1 1 d . . . . .
N11A N 0.2851(3) 0.5641(5) 0.18123(17) 0.0261(12) Uani 1 1 d . . . . .
N21A N 0.2209(3) 0.5341(6) 0.09371(17) 0.0292(13) Uani 1 1 d . . . . .
N31A N 0.2114(3) -0.0338(6) 0.16747(16) 0.0264(12) Uani 1 1 d . . . . .
N41A N 0.2945(3) 0.0296(5) 0.09119(17) 0.0296(13) Uani 1 1 d . . . . .
Cu3 Cu 0.49940(4) 0.61753(8) 0.33977(3) 0.0231(2) Uani 1 1 d . . . . .
Cu4 Cu 0.51873(4) 0.91151(8) 0.34125(3) 0.0229(2) Uani 1 1 d . . . . .
S1B S 0.43300(8) 0.78643(16) 0.32668(5) 0.0264(3) Uani 1 1 d . . . . .
S2B S 0.58051(8) 0.74621(14) 0.31758(5) 0.0239(3) Uani 1 1 d . . . . .
C1B C 0.3694(3) 0.6125(7) 0.3703(3) 0.0365(17) Uani 1 1 d . . . . .
H1B1 H 0.3428 0.5941 0.3927 0.044 Uiso 1 1 calc R U . . .
H1B2 H 0.3449 0.5883 0.3475 0.044 Uiso 1 1 calc R U . . .
C2B C 0.3847(4) 0.7573(6) 0.3690(2) 0.0314(16) Uani 1 1 d . . . . .
H2B1 H 0.4083 0.7833 0.3919 0.038 Uiso 1 1 calc R U . . .
H2B2 H 0.3451 0.8088 0.3677 0.038 Uiso 1 1 calc R U . . .
C3B C 0.6569(3) 0.9135(7) 0.3567(2) 0.0328(16) Uani 1 1 d . . . . .
H3B1 H 0.6899 0.9273 0.3761 0.039 Uiso 1 1 calc R U . . .
H3B2 H 0.6741 0.9423 0.3320 0.039 Uiso 1 1 calc R U . . .
C4B C 0.6403(3) 0.7700(7) 0.3547(2) 0.0303(15) Uani 1 1 d . . . . .
H4B1 H 0.6234 0.7404 0.3793 0.036 Uiso 1 1 calc R U . . .
H4B2 H 0.6786 0.7184 0.3488 0.036 Uiso 1 1 calc R U . . .
C12B C 0.4160(3) 0.3962(6) 0.3162(2) 0.0303(15) Uani 1 1 d . . . . .
C13B C 0.3747(4) 0.3147(7) 0.2965(3) 0.0402(19) Uani 1 1 d . . . . .
H13B H 0.3445 0.2633 0.3097 0.048 Uiso 1 1 calc R U . . .
C14B C 0.3784(4) 0.3101(8) 0.2575(3) 0.047(2) Uani 1 1 d . . . . .
H14B H 0.3510 0.2557 0.2433 0.056 Uiso 1 1 calc R U . . .
C15B C 0.4231(4) 0.3865(8) 0.2398(3) 0.045(2) Uani 1 1 d . . . . .
H15B H 0.4267 0.3848 0.2131 0.055 Uiso 1 1 calc R U . . .
C16B C 0.4634(4) 0.4671(7) 0.2611(2) 0.0334(16) Uani 1 1 d . . . . .
C17B C 0.4159(4) 0.4003(7) 0.3584(2) 0.0338(16) Uani 1 1 d . . . . .
H17C H 0.3745 0.3695 0.3680 0.041 Uiso 1 1 calc R U . . .
H17D H 0.4491 0.3415 0.3682 0.041 Uiso 1 1 calc R U . . .
C18B C 0.5116(4) 0.5505(8) 0.2426(2) 0.0439(19) Uani 1 1 d . . . . .
H18D H 0.5534 0.5315 0.2533 0.066 Uiso 1 1 calc R U . . .
H18E H 0.5012 0.6422 0.2470 0.066 Uiso 1 1 calc R U . . .
H18F H 0.5120 0.5330 0.2154 0.066 Uiso 1 1 calc R U . . .
C22B C 0.5217(4) 0.4854(7) 0.4095(2) 0.0315(15) Uani 1 1 d . . . . .
C23B C 0.5509(4) 0.4274(7) 0.4396(2) 0.0406(19) Uani 1 1 d . . . . .
H23B H 0.5288 0.4135 0.4626 0.049 Uiso 1 1 calc R U . . .
C24B C 0.6140(4) 0.3891(7) 0.4355(2) 0.0373(17) Uani 1 1 d . . . . .
H24B H 0.6356 0.3497 0.4560 0.045 Uiso 1 1 calc R U . . .
C25B C 0.6448(4) 0.4083(6) 0.4019(2) 0.0336(16) Uani 1 1 d . . . . .
H25B H 0.6871 0.3796 0.3984 0.040 Uiso 1 1 calc R U . . .
C26B C 0.6120(3) 0.4715(6) 0.3729(2) 0.0284(15) Uani 1 1 d . . . . .
H26B H 0.6331 0.4882 0.3497 0.034 Uiso 1 1 calc R U . . .
C27B C 0.4540(4) 0.5298(7) 0.4111(2) 0.0328(16) Uani 1 1 d . . . . .
H27C H 0.4290 0.4694 0.4269 0.039 Uiso 1 1 calc R U . . .
H27D H 0.4517 0.6175 0.4225 0.039 Uiso 1 1 calc R U . . .
C32B C 0.5904(3) 1.1424(6) 0.3120(2) 0.0308(15) Uani 1 1 d . . . . .
C33B C 0.6215(4) 1.2317(7) 0.2892(3) 0.0383(18) Uani 1 1 d . . . . .
H33B H 0.6559 1.2816 0.2987 0.046 Uiso 1 1 calc R U . . .
C34B C 0.6012(4) 1.2457(7) 0.2525(3) 0.0402(19) Uani 1 1 d . . . . .
H34B H 0.6217 1.3054 0.2361 0.048 Uiso 1 1 calc R U . . .
C35B C 0.5510(4) 1.1726(8) 0.2398(2) 0.0413(18) Uani 1 1 d . . . . .
H35B H 0.5364 1.1823 0.2146 0.050 Uiso 1 1 calc R U . . .
C36B C 0.5215(4) 1.0837(7) 0.2641(2) 0.0322(16) Uani 1 1 d . . . . .
C37B C 0.6084(3) 1.1277(6) 0.3530(2) 0.0304(15) Uani 1 1 d . . . . .
H37C H 0.6531 1.1542 0.3564 0.036 Uiso 1 1 calc R U . . .
H37D H 0.5817 1.1860 0.3685 0.036 Uiso 1 1 calc R U . . .
C38B C 0.4679(4) 1.0013(8) 0.2518(2) 0.0396(18) Uani 1 1 d . . . . .
H38D H 0.4331 1.0092 0.2700 0.059 Uiso 1 1 calc R U . . .
H38E H 0.4817 0.9104 0.2505 0.059 Uiso 1 1 calc R U . . .
H38F H 0.4534 1.0296 0.2269 0.059 Uiso 1 1 calc R U . . .
C42B C 0.5193(4) 1.0422(7) 0.4127(2) 0.0312(16) Uani 1 1 d . . . . .
C43B C 0.5011(4) 1.1106(7) 0.4445(2) 0.0353(17) Uani 1 1 d . . . . .
H43B H 0.5304 1.1276 0.4643 0.042 Uiso 1 1 calc R U . . .
C44B C 0.4397(5) 1.1533(8) 0.4468(2) 0.044(2) Uani 1 1 d . . . . .
H44B H 0.4262 1.2015 0.4682 0.052 Uiso 1 1 calc R U . . .
C45B C 0.3980(4) 1.1264(7) 0.4184(3) 0.0383(18) Uani 1 1 d . . . . .
H45B H 0.3552 1.1543 0.4201 0.046 Uiso 1 1 calc R U . . .
C46B C 0.4192(4) 1.0568(6) 0.3866(2) 0.0313(15) Uani 1 1 d . . . . .
H46B H 0.3909 1.0389 0.3664 0.038 Uiso 1 1 calc R U . . .
C47B C 0.5847(3) 0.9919(7) 0.4073(2) 0.0303(15) Uani 1 1 d . . . . .
H47C H 0.5879 0.9024 0.4175 0.036 Uiso 1 1 calc R U . . .
H47D H 0.6152 1.0475 0.4212 0.036 Uiso 1 1 calc R U . . .
N1B N 0.4276(3) 0.5330(5) 0.37205(18) 0.0280(12) Uani 1 1 d . . . . .
N2B N 0.6003(3) 0.9919(5) 0.36619(17) 0.0264(12) Uani 1 1 d . . . . .
N11B N 0.4597(3) 0.4711(5) 0.29878(17) 0.0268(12) Uani 1 1 d . . . . .
N21B N 0.5518(3) 0.5090(5) 0.37686(16) 0.0252(12) Uani 1 1 d . . . . .
N31B N 0.5413(3) 1.0702(5) 0.30022(17) 0.0295(12) Uani 1 1 d . . . . .
N41B N 0.4795(3) 1.0159(5) 0.38485(17) 0.0281(12) Uani 1 1 d . . . . .
B1 B 0.2694(5) 0.9753(10) 0.3247(3) 0.040(2) Uani 1 1 d . . . . .
F1 F 0.2674(2) 0.9725(5) 0.36430(13) 0.0437(11) Uani 1 1 d . . . . .
F2 F 0.3255(2) 1.0295(5) 0.31270(15) 0.0441(11) Uani 1 1 d . . . . .
F3 F 0.2681(3) 0.8443(5) 0.31177(16) 0.0539(13) Uani 1 1 d . . . . .
F4 F 0.2175(3) 1.0344(8) 0.31019(18) 0.075(2) Uani 1 1 d . . . . .
B2 B 0.0033(5) 0.8916(9) 0.0388(3) 0.0281(19) Uani 0.843(9) 1 d D U P A 1
F5 F 0.0631(3) 0.8894(7) 0.0226(2) 0.0472(16) Uani 0.843(9) 1 d D U P A 1
F6 F 0.0070(5) 0.8647(12) 0.0768(2) 0.038(2) Uani 0.843(9) 1 d D U P A 1
F7 F -0.0342(4) 0.7974(8) 0.02181(17) 0.056(2) Uani 0.843(9) 1 d D U P A 1
F8 F -0.0241(3) 1.0120(6) 0.03362(18) 0.0492(16) Uani 0.843(9) 1 d D U P A 1
B2' B -0.0003(16) 0.866(3) 0.0407(11) 0.0281(19) Uani 0.157(9) 1 d D . P A 2
F5' F 0.0506(15) 0.939(3) 0.0289(12) 0.0472(16) Uani 0.157(9) 1 d D . P A 2
F6' F 0.001(3) 0.836(7) 0.0784(11) 0.08(3) Uani 0.157(9) 1 d D . P A 2
F7' F 0.0007(19) 0.748(2) 0.0216(11) 0.049(11) Uani 0.157(9) 1 d D . P A 2
F8' F -0.0546(14) 0.931(3) 0.0313(9) 0.0492(16) Uani 0.157(9) 1 d D . P A 2
B3 B 0.0055(7) 0.5250(16) 0.1444(5) 0.045(3) Uani 0.676(12) 1 d D U P B 1
F9 F 0.0117(12) 0.495(3) 0.1061(5) 0.061(6) Uani 0.676(12) 1 d D U P B 1
F10 F 0.0622(6) 0.5279(17) 0.1626(3) 0.040(2) Uani 0.676(12) 1 d D U P B 1
F11 F -0.0308(7) 0.4246(15) 0.1594(3) 0.089(5) Uani 0.676(12) 1 d D U P B 1
F12 F -0.0264(5) 0.6385(12) 0.1488(3) 0.082(3) Uani 0.676(12) 1 d D U P B 1
B3' B 0.0046(14) 0.495(3) 0.1491(9) 0.045(3) Uani 0.324(12) 1 d D . P B 2
F9' F 0.0181(19) 0.514(5) 0.1109(8) 0.042(8) Uani 0.324(12) 1 d D . P B 2
F10' F 0.0527(13) 0.534(4) 0.1718(8) 0.040(2) Uani 0.324(12) 1 d D . P B 2
F11' F -0.0018(11) 0.360(2) 0.1556(8) 0.071(8) Uani 0.324(12) 1 d D . P B 2
F12' F -0.0519(11) 0.542(3) 0.1614(6) 0.082(3) Uani 0.324(12) 1 d D . P B 2
B4 B 0.2619(7) 0.3817(15) 0.4322(5) 0.033(3) Uani 0.69(3) 1 d D U P C 1
F13 F 0.2644(12) 0.349(3) 0.3942(5) 0.042(3) Uani 0.69(3) 1 d D U P C 1
F14 F 0.2333(9) 0.5028(18) 0.4366(6) 0.081(5) Uani 0.69(3) 1 d D U P C 1
F15 F 0.3178(6) 0.380(2) 0.4494(6) 0.057(3) Uani 0.69(3) 1 d D U P C 1
F16 F 0.2172(7) 0.3071(15) 0.4503(3) 0.065(4) Uani 0.69(3) 1 d D U P C 1
B4' B 0.2705(18) 0.376(3) 0.4321(12) 0.042(4) Uani 0.31(3) 1 d D U P C 2
F13' F 0.275(3) 0.345(6) 0.3935(10) 0.042(3) Uani 0.31(3) 1 d D U P C 2
F14' F 0.2523(13) 0.507(2) 0.4354(12) 0.046(5) Uani 0.31(3) 1 d D U P C 2
F15' F 0.3311(15) 0.388(5) 0.4447(15) 0.057(3) Uani 0.31(3) 1 d D U P C 2
F16' F 0.2501(16) 0.263(2) 0.4497(6) 0.054(5) Uani 0.31(3) 1 d D U P C 2
O1S O 0.0023(4) 0.7112(7) 0.4577(2) 0.062(2) Uani 1 1 d . . . . .
C1S C -0.0857(5) 0.7694(12) 0.4960(3) 0.066(3) Uani 1 1 d . . . . .
H1S1 H -0.1086 0.7772 0.4721 0.099 Uiso 1 1 calc R U . . .
H1S2 H -0.0809 0.8557 0.5074 0.099 Uiso 1 1 calc R U . . .
H1S3 H -0.1094 0.7129 0.5132 0.099 Uiso 1 1 calc R U . . .
C2S C -0.0207(6) 0.7112(8) 0.4888(3) 0.058(3) Uani 1 1 d . . . . .
C3S C 0.0107(8) 0.6585(16) 0.5218(4) 0.105(5) Uani 1 1 d . . . . .
H3S1 H 0.0302 0.7294 0.5362 0.157 Uiso 1 1 calc R U . . .
H3S2 H 0.0435 0.5970 0.5139 0.157 Uiso 1 1 calc R U . . .
H3S3 H -0.0203 0.6136 0.5377 0.157 Uiso 1 1 calc R U . . .
O2S O 0.2504(14) 0.825(2) 0.5172(6) 0.042(4) Uani 0.58(4) 1 d D U P D 1
C4S C 0.1590(12) 0.769(3) 0.4812(8) 0.071(6) Uani 0.58(4) 1 d D U P D 1
H4S1 H 0.1348 0.8365 0.4679 0.106 Uiso 0.58(4) 1 calc R U P D 1
H4S2 H 0.1406 0.7549 0.5062 0.106 Uiso 0.58(4) 1 calc R U P D 1
H4S3 H 0.1577 0.6883 0.4667 0.106 Uiso 0.58(4) 1 calc R U P D 1
C5S C 0.2289(12) 0.815(4) 0.4856(6) 0.048(4) Uani 0.58(4) 1 d D U P D 1
C6S C 0.2597(12) 0.836(3) 0.4499(6) 0.072(6) Uani 0.58(4) 1 d D U P D 1
H6S1 H 0.2507 0.7629 0.4330 0.108 Uiso 0.58(4) 1 calc R U P D 1
H6S2 H 0.3055 0.8428 0.4538 0.108 Uiso 0.58(4) 1 calc R U P D 1
H6S3 H 0.2439 0.9166 0.4386 0.108 Uiso 0.58(4) 1 calc R U P D 1
O2' O 0.255(2) 0.797(4) 0.5159(9) 0.058(7) Uani 0.42(4) 1 d D U P D 2
C4' C 0.1773(18) 0.776(4) 0.4671(11) 0.072(7) Uani 0.42(4) 1 d D U P D 2
H4'1 H 0.1428 0.8033 0.4838 0.107 Uiso 0.42(4) 1 calc R U P D 2
H4'2 H 0.1778 0.6808 0.4653 0.107 Uiso 0.42(4) 1 calc R U P D 2
H4'3 H 0.1710 0.8131 0.4419 0.107 Uiso 0.42(4) 1 calc R U P D 2
C5' C 0.241(2) 0.824(7) 0.4834(10) 0.056(5) Uani 0.42(4) 1 d D U P D 2
C6' C 0.2771(15) 0.904(3) 0.4574(8) 0.058(6) Uani 0.42(4) 1 d D U P D 2
H6'1 H 0.3099 0.9512 0.4713 0.088 Uiso 0.42(4) 1 calc R U P D 2
H6'2 H 0.2486 0.9655 0.4450 0.088 Uiso 0.42(4) 1 calc R U P D 2
H6'3 H 0.2969 0.8480 0.4383 0.088 Uiso 0.42(4) 1 calc R U P D 2

loop_
_atom_site_aniso_label
_atom_site_aniso_U_11
_atom_site_aniso_U_22
_atom_site_aniso_U_33
_atom_site_aniso_U_23
_atom_site_aniso_U_13
_atom_site_aniso_U_12
Cu1 0.0217(5) 0.0230(4) 0.0241(5) 0.0021(4) -0.0022(4) -0.0015(3)
Cu2 0.0215(5) 0.0229(4) 0.0242(5) -0.0037(4) -0.0031(4) -0.0008(3)
S1A 0.0246(7) 0.0227(7) 0.0264(8) 0.0034(6) -0.0050(7) -0.0026(6)
S2A 0.0224(7) 0.0275(8) 0.0306(8) -0.0060(7) -0.0009(7) -0.0018(6)
C1A 0.026(3) 0.034(4) 0.037(4) 0.010(3) 0.004(3) 0.000(3)
C2A 0.031(4) 0.033(4) 0.038(4) 0.004(3) 0.003(3) 0.007(3)
C3A 0.025(3) 0.035(4) 0.037(4) -0.003(3) -0.007(3) 0.009(3)
C4A 0.022(3) 0.030(3) 0.042(4) -0.009(3) -0.010(3) 0.001(3)
C12A 0.029(3) 0.018(3) 0.038(4) 0.002(3) -0.006(3) -0.003(2)
C13A 0.031(4) 0.025(3) 0.051(5) 0.002(3) -0.012(3) -0.006(3)
C14A 0.048(5) 0.034(4) 0.038(4) -0.009(3) -0.014(4) -0.007(3)
C15A 0.050(5) 0.029(4) 0.037(4) -0.003(3) -0.006(4) -0.004(3)
C16A 0.049(5) 0.025(3) 0.029(4) -0.007(3) 0.001(3) -0.005(3)
C17A 0.035(4) 0.025(3) 0.039(4) 0.006(3) -0.005(3) -0.009(3)
C18A 0.056(5) 0.052(5) 0.037(4) -0.011(4) 0.016(4) -0.022(4)
C22A 0.041(4) 0.028(4) 0.025(3) 0.005(3) -0.008(3) 0.003(3)
C23A 0.057(5) 0.030(4) 0.026(4) 0.001(3) -0.010(3) 0.003(3)
C24A 0.048(5) 0.024(3) 0.043(4) 0.001(3) -0.015(4) 0.003(3)
C25A 0.034(4) 0.024(3) 0.062(5) -0.005(3) -0.017(4) 0.006(3)
C26A 0.026(3) 0.024(3) 0.046(4) -0.007(3) -0.010(3) 0.003(3)
C27A 0.040(4) 0.037(4) 0.029(4) 0.005(3) 0.004(3) -0.003(3)
C32A 0.025(3) 0.020(3) 0.039(4) -0.006(3) -0.001(3) 0.001(2)
C33A 0.030(4) 0.028(4) 0.047(4) -0.001(3) 0.004(3) -0.006(3)
C34A 0.041(4) 0.031(4) 0.044(4) 0.001(3) 0.016(4) -0.008(3)
C35A 0.038(4) 0.041(4) 0.033(4) 0.006(3) 0.002(3) -0.009(3)
C36A 0.035(4) 0.030(4) 0.030(4) 0.002(3) 0.003(3) -0.003(3)
C37A 0.029(3) 0.023(3) 0.032(3) -0.005(3) -0.003(3) -0.004(3)
C38A 0.049(5) 0.049(5) 0.028(4) 0.009(3) -0.002(4) -0.016(4)
C42A 0.039(4) 0.019(3) 0.025(3) -0.002(3) -0.001(3) 0.002(3)
C43A 0.054(5) 0.038(4) 0.025(4) -0.010(3) 0.005(4) -0.008(4)
C44A 0.050(5) 0.028(4) 0.042(4) -0.010(3) 0.017(4) -0.004(3)
C45A 0.028(4) 0.029(4) 0.051(5) 0.000(3) 0.007(3) 0.001(3)
C46A 0.028(4) 0.029(3) 0.033(4) -0.002(3) 0.001(3) 0.002(3)
C47A 0.047(4) 0.034(4) 0.023(3) -0.002(3) -0.010(3) 0.002(3)
N1A 0.022(3) 0.025(3) 0.032(3) 0.006(2) 0.000(2) -0.003(2)
N2A 0.028(3) 0.022(3) 0.028(3) -0.002(2) -0.007(2) 0.001(2)
N11A 0.023(3) 0.025(3) 0.030(3) -0.001(2) 0.000(2) -0.005(2)
N21A 0.028(3) 0.030(3) 0.030(3) -0.006(2) -0.004(3) 0.002(2)
N31A 0.024(3) 0.027(3) 0.029(3) 0.001(2) -0.001(2) -0.002(2)
N41A 0.036(3) 0.021(3) 0.032(3) -0.004(2) -0.006(3) 0.001(2)
Cu3 0.0235(5) 0.0189(4) 0.0269(5) 0.0020(4) 0.0014(4) -0.0029(3)
Cu4 0.0210(4) 0.0193(4) 0.0285(5) -0.0030(4) 0.0022(4) -0.0014(3)
S1B 0.0248(7) 0.0220(7) 0.0325(8) 0.0014(6) -0.0009(6) -0.0027(6)
S2B 0.0240(7) 0.0194(7) 0.0282(8) -0.0039(6) 0.0028(7) -0.0030(5)
C1B 0.025(3) 0.029(4) 0.056(5) 0.008(3) 0.011(3) -0.004(3)
C2B 0.025(3) 0.022(3) 0.047(4) 0.006(3) 0.011(3) 0.001(2)
C3B 0.020(3) 0.037(4) 0.042(4) -0.007(3) 0.000(3) -0.004(3)
C4B 0.026(3) 0.026(3) 0.039(4) -0.005(3) -0.006(3) 0.002(3)
C12B 0.029(3) 0.016(3) 0.046(4) 0.001(3) -0.006(3) -0.001(3)
C13B 0.033(4) 0.028(4) 0.060(5) 0.000(3) -0.012(4) -0.014(3)
C14B 0.044(5) 0.035(4) 0.062(6) -0.006(4) -0.020(4) -0.012(4)
C15B 0.054(5) 0.036(4) 0.047(5) -0.009(4) -0.023(4) -0.006(4)
C16B 0.036(4) 0.025(3) 0.038(4) -0.007(3) -0.008(3) 0.001(3)
C17B 0.027(4) 0.027(3) 0.047(4) 0.005(3) 0.003(3) -0.003(3)
C18B 0.056(5) 0.040(4) 0.036(4) -0.014(3) 0.002(4) -0.007(4)
C22B 0.036(4) 0.022(3) 0.037(4) 0.000(3) 0.003(3) -0.001(3)
C23B 0.062(5) 0.032(4) 0.029(4) 0.004(3) -0.005(4) -0.011(4)
C24B 0.045(4) 0.032(4) 0.035(4) 0.004(3) -0.013(3) -0.001(3)
C25B 0.035(4) 0.018(3) 0.048(4) 0.004(3) -0.012(3) -0.002(3)
C26B 0.035(4) 0.012(3) 0.038(4) -0.004(3) -0.003(3) -0.001(3)
C27B 0.035(4) 0.028(3) 0.035(4) 0.003(3) 0.005(3) -0.002(3)
C32B 0.029(3) 0.021(3) 0.043(4) -0.005(3) 0.007(3) -0.006(3)
C33B 0.036(4) 0.020(3) 0.058(5) -0.003(3) 0.018(4) -0.006(3)
C34B 0.049(5) 0.026(4) 0.046(5) 0.004(3) 0.020(4) -0.004(3)
C35B 0.052(5) 0.034(4) 0.038(4) 0.005(3) 0.011(4) 0.007(4)
C36B 0.037(4) 0.022(3) 0.038(4) 0.000(3) 0.008(3) 0.002(3)
C37B 0.031(3) 0.018(3) 0.042(4) -0.009(3) 0.005(3) -0.011(2)
C38B 0.042(4) 0.042(4) 0.035(4) 0.009(3) -0.004(4) -0.006(3)
C42B 0.041(4) 0.022(3) 0.031(4) -0.009(3) 0.002(3) -0.004(3)
C43B 0.041(4) 0.038(4) 0.027(4) -0.009(3) 0.002(3) -0.004(3)
C44B 0.064(5) 0.029(4) 0.038(4) -0.003(3) 0.014(4) 0.001(4)
C45B 0.033(4) 0.023(3) 0.059(5) 0.000(3) 0.017(4) 0.006(3)
C46B 0.032(4) 0.021(3) 0.040(4) 0.002(3) 0.007(3) -0.002(3)
C47B 0.030(3) 0.031(3) 0.030(4) -0.010(3) -0.003(3) -0.002(3)
N1B 0.026(3) 0.021(3) 0.038(3) 0.004(2) 0.004(3) -0.003(2)
N2B 0.025(3) 0.022(3) 0.032(3) -0.011(2) 0.001(2) -0.005(2)
N11B 0.025(3) 0.021(3) 0.035(3) -0.002(2) -0.004(2) -0.002(2)
N21B 0.024(3) 0.019(3) 0.032(3) 0.001(2) -0.003(2) -0.002(2)
N31B 0.033(3) 0.024(3) 0.032(3) 0.001(2) 0.005(3) -0.001(2)
N41B 0.031(3) 0.019(2) 0.035(3) 0.000(2) 0.009(3) 0.000(2)
B1 0.033(4) 0.049(5) 0.039(5) 0.006(4) 0.006(4) 0.000(4)
F1 0.053(3) 0.045(3) 0.033(2) 0.000(2) 0.006(2) 0.018(2)
F2 0.043(3) 0.043(2) 0.047(3) 0.010(2) 0.002(2) -0.008(2)
F3 0.064(3) 0.047(3) 0.050(3) -0.007(2) 0.007(3) -0.014(3)
F4 0.053(3) 0.118(6) 0.055(3) 0.029(4) 0.009(3) 0.038(4)
B2 0.027(4) 0.028(5) 0.029(4) 0.001(4) 0.004(3) 0.003(3)
F5 0.026(3) 0.054(4) 0.062(4) 0.000(3) 0.017(3) 0.007(3)
F6 0.042(4) 0.044(4) 0.028(4) -0.001(3) -0.002(3) 0.013(3)
F7 0.081(5) 0.053(4) 0.034(3) -0.002(3) -0.003(3) -0.044(4)
F8 0.053(4) 0.045(3) 0.050(3) 0.014(3) 0.012(3) 0.018(3)
B2' 0.027(4) 0.028(5) 0.029(4) 0.001(4) 0.004(3) 0.003(3)
F5' 0.026(3) 0.054(4) 0.062(4) 0.000(3) 0.017(3) 0.007(3)
F6' 0.12(5) 0.08(5) 0.04(3) 0.03(3) -0.01(3) -0.03(3)
F7' 0.09(3) 0.023(15) 0.038(19) -0.003(12) -0.002(17) 0.032(17)
F8' 0.053(4) 0.045(3) 0.050(3) 0.014(3) 0.012(3) 0.018(3)
B3 0.036(5) 0.060(8) 0.040(6) -0.002(6) -0.002(4) -0.004(5)
F9 0.061(11) 0.080(9) 0.043(7) -0.022(6) -0.014(6) 0.034(8)
F10 0.039(5) 0.052(3) 0.028(7) -0.004(5) 0.005(4) -0.005(4)
F11 0.097(9) 0.119(11) 0.050(6) 0.016(7) -0.024(6) -0.078(8)
F12 0.085(7) 0.090(7) 0.072(6) -0.034(6) -0.021(5) 0.060(6)
B3' 0.036(5) 0.060(8) 0.040(6) -0.002(6) -0.002(4) -0.004(5)
F9' 0.024(9) 0.08(2) 0.022(10) 0.002(12) -0.003(9) 0.009(11)
F10' 0.039(5) 0.052(3) 0.028(7) -0.004(5) 0.005(4) -0.005(4)
F11' 0.055(13) 0.072(15) 0.087(17) -0.041(13) -0.009(11) -0.022(10)
F12' 0.085(7) 0.090(7) 0.072(6) -0.034(6) -0.021(5) 0.060(6)
B4 0.022(6) 0.051(6) 0.026(5) 0.001(5) 0.004(5) 0.000(5)
F13 0.038(8) 0.060(3) 0.029(2) -0.003(2) 0.007(3) 0.003(5)
F14 0.072(9) 0.117(9) 0.055(6) -0.011(6) -0.011(8) 0.074(7)
F15 0.022(6) 0.091(5) 0.059(6) -0.020(4) -0.005(5) 0.006(5)
F16 0.051(7) 0.101(8) 0.044(4) -0.032(5) 0.021(5) -0.050(6)
B4' 0.029(8) 0.063(8) 0.034(7) -0.004(7) 0.004(8) 0.002(8)
F13' 0.038(8) 0.060(3) 0.029(2) -0.003(2) 0.007(3) 0.003(5)
F14' 0.039(11) 0.046(9) 0.055(9) 0.001(8) 0.007(10) 0.009(9)
F15' 0.022(6) 0.091(5) 0.059(6) -0.020(4) -0.005(5) 0.006(5)
F16' 0.056(11) 0.075(10) 0.031(8) -0.004(7) 0.015(8) -0.037(9)
O1S 0.085(5) 0.050(4) 0.050(4) 0.003(3) 0.028(4) 0.020(3)
C1S 0.065(6) 0.082(7) 0.050(6) -0.004(5) 0.018(5) -0.011(6)
C2S 0.091(7) 0.031(4) 0.052(6) 0.000(4) 0.015(5) 0.009(5)
C3S 0.127(13) 0.108(12) 0.079(9) 0.027(9) -0.004(9) 0.052(10)
O2S 0.067(8) 0.020(8) 0.039(6) -0.006(5) -0.007(6) 0.018(6)
C4S 0.079(13) 0.070(11) 0.063(12) -0.009(11) -0.009(10) -0.004(10)
C5S 0.056(9) 0.043(7) 0.044(6) -0.003(6) 0.000(6) 0.018(7)
C6S 0.080(12) 0.081(12) 0.055(9) 0.018(10) 0.007(9) 0.012(10)
O2' 0.082(13) 0.044(16) 0.048(10) -0.006(10) 0.000(9) 0.013(12)
C4' 0.077(14) 0.065(11) 0.073(14) -0.005(13) -0.013(12) -0.007(12)
C5' 0.071(11) 0.048(9) 0.049(8) -0.002(8) -0.005(8) 0.013(9)
C6' 0.076(13) 0.052(13) 0.048(11) 0.014(10) 0.008(10) 0.016(11)

loop_
_atom_type_symbol
_atom_type_description
_atom_type_scat_dispersion_real
_atom_type_scat_dispersion_imag
_atom_type_scat_source
C C 0.0181 0.0091 'International Tables Vol C Tables 4.2.6.8 and 6.1.1.4'
H H 0.0000 0.0000 'International Tables Vol C Tables 4.2.6.8 and 6.1.1.4'
B B 0.0090 0.0039 'International Tables Vol C Tables 4.2.6.8 and 6.1.1.4'
N N 0.0311 0.0180 'International Tables Vol C Tables 4.2.6.8 and 6.1.1.4'
F F 0.0727 0.0534 'International Tables Vol C Tables 4.2.6.8 and 6.1.1.4'
S S 0.3331 0.5567 'International Tables Vol C Tables 4.2.6.8 and 6.1.1.4'
Cu Cu -1.9646 0.5888 'International Tables Vol C Tables 4.2.6.8 and 6.1.1.4'
O O 0.0492 0.0322 'International Tables Vol C Tables 4.2.6.8 and 6.1.1.4'

loop_
_geom_angle_atom_site_label_1
_geom_angle_atom_site_label_2
_geom_angle_atom_site_label_3
_geom_angle
N21A Cu1 N1A 78.9(2)
N21A Cu1 N11A 104.4(2)
N1A Cu1 N11A 79.5(2)
N21A Cu1 S1A 151.61(18)
N1A Cu1 S1A 88.65(16)
N11A Cu1 S1A 98.22(16)
N21A Cu1 S2A 99.05(18)
N1A Cu1 S2A 166.74(18)
N11A Cu1 S2A 113.53(15)
S1A Cu1 S2A 87.22(7)
N21A Cu1 Cu2 118.17(17)
N1A Cu1 Cu2 121.03(16)
N11A Cu1 Cu2 134.90(15)
S1A Cu1 Cu2 48.47(5)
S2A Cu1 Cu2 48.32(5)
N41A Cu2 N2A 79.7(2)
N41A Cu2 N31A 100.8(2)
N2A Cu2 N31A 79.3(2)
N41A Cu2 S2A 152.83(18)
N2A Cu2 S2A 88.49(16)
N31A Cu2 S2A 100.87(16)
N41A Cu2 S1A 97.80(18)
N2A Cu2 S1A 164.93(17)
N31A Cu2 S1A 115.75(16)
S2A Cu2 S1A 87.27(7)
N41A Cu2 Cu1 118.08(17)
N2A Cu2 Cu1 119.74(16)
N31A Cu2 Cu1 138.41(15)
S2A Cu2 Cu1 48.47(5)
S1A Cu2 Cu1 48.37(5)
C2A S1A Cu1 92.4(2)
C2A S1A Cu2 111.0(3)
Cu1 S1A Cu2 83.16(6)
C4A S2A Cu2 92.7(2)
C4A S2A Cu1 110.5(3)
Cu2 S2A Cu1 83.21(6)
N1A C1A C2A 111.5(6)
N1A C1A H1A1 109.3
C2A C1A H1A1 109.3
N1A C1A H1A2 109.3
C2A C1A H1A2 109.3
H1A1 C1A H1A2 108.0
C1A C2A S1A 108.1(5)
C1A C2A H2A1 110.1
S1A C2A H2A1 110.1
C1A C2A H2A2 110.1
S1A C2A H2A2 110.1
H2A1 C2A H2A2 108.4
N2A C3A C4A 110.6(6)
N2A C3A H3A1 109.5
C4A C3A H3A1 109.5
N2A C3A H3A2 109.5
C4A C3A H3A2 109.5
H3A1 C3A H3A2 108.1
C3A C4A S2A 108.5(5)
C3A C4A H4A1 110.0
S2A C4A H4A1 110.0
C3A C4A H4A2 110.0
S2A C4A H4A2 110.0
H4A1 C4A H4A2 108.4
N11A C12A C13A 123.5(7)
N11A C12A C17A 115.4(6)
C13A C12A C17A 121.0(7)
C14A C13A C12A 117.5(7)
C14A C13A H13A 121.3
C12A C13A H13A 121.3
C15A C14A C13A 119.8(7)
C15A C14A H14A 120.1
C13A C14A H14A 120.1
C14A C15A C16A 120.2(8)
C14A C15A H15A 119.9
C16A C15A H15A 119.9
N11A C16A C15A 120.6(7)
N11A C16A C18A 117.2(7)
C15A C16A C18A 122.1(7)
N1A C17A C12A 113.0(5)
N1A C17A H17A 109.0
C12A C17A H17A 109.0
N1A C17A H17B 109.0
C12A C17A H17B 109.0
H17A C17A H17B 107.8
C16A C18A H18A 109.5
C16A C18A H18B 109.5
H18A C18A H18B 109.5
C16A C18A H18C 109.5
H18A C18A H18C 109.5
H18B C18A H18C 109.5
N21A C22A C23A 121.0(7)
N21A C22A C27A 115.5(6)
C23A C22A C27A 123.5(7)
C24A C23A C22A 120.3(8)
C24A C23A H23A 119.8
C22A C23A H23A 119.8
C23A C24A C25A 118.3(7)
C23A C24A H24A 120.8
C25A C24A H24A 120.8
C26A C25A C24A 119.1(7)
C26A C25A H25A 120.4
C24A C25A H25A 120.4
N21A C26A C25A 121.8(8)
N21A C26A H26A 119.1
C25A C26A H26A 119.1
N1A C27A C22A 109.6(6)
N1A C27A H27A 109.7
C22A C27A H27A 109.7
N1A C27A H27B 109.7
C22A C27A H27B 109.7
H27A C27A H27B 108.2
N31A C32A C33A 123.1(7)
N31A C32A C37A 115.5(6)
C33A C32A C37A 121.3(7)
C32A C33A C34A 118.1(7)
C32A C33A H33A 121.0
C34A C33A H33A 121.0
C35A C34A C33A 119.6(7)
C35A C34A H34A 120.2
C33A C34A H34A 120.2
C34A C35A C36A 120.0(7)
C34A C35A H35A 120.0
C36A C35A H35A 120.0
N31A C36A C35A 120.7(7)
N31A C36A C38A 116.2(6)
C35A C36A C38A 123.0(7)
N2A C37A C32A 111.5(5)
N2A C37A H37A 109.3
C32A C37A H37A 109.3
N2A C37A H37B 109.3
C32A C37A H37B 109.3
H37A C37A H37B 108.0
C36A C38A H38A 109.5
C36A C38A H38B 109.5
H38A C38A H38B 109.5
C36A C38A H38C 109.5
H38A C38A H38C 109.5
H38B C38A H38C 109.5
N41A C42A C43A 120.0(7)
N41A C42A C47A 115.4(6)
C43A C42A C47A 124.6(7)
C44A C43A C42A 120.0(8)
C44A C43A H43A 120.0
C42A C43A H43A 120.0
C43A C44A C45A 119.5(7)
C43A C44A H44A 120.3
C45A C44A H44A 120.3
C46A C45A C44A 118.2(7)
C46A C45A H45A 120.9
C44A C45A H45A 120.9
N41A C46A C45A 122.7(7)
N41A C46A H46A 118.7
C45A C46A H46A 118.7
N2A C47A C42A 108.0(6)
N2A C47A H47A 110.1
C42A C47A H47A 110.1
N2A C47A H47B 110.1
C42A C47A H47B 110.1
H47A C47A H47B 108.4
C27A N1A C1A 111.8(6)
C27A N1A C17A 110.7(6)
C1A N1A C17A 110.4(6)
C27A N1A Cu1 105.7(4)
C1A N1A Cu1 110.4(4)
C17A N1A Cu1 107.6(4)
C3A N2A C47A 112.2(6)
C3A N2A C37A 110.2(6)
C47A N2A C37A 110.6(5)
C3A N2A Cu2 111.1(4)
C47A N2A Cu2 103.3(4)
C37A N2A Cu2 109.2(4)
C12A N11A C16A 118.4(6)
C12A N11A Cu1 110.9(5)
C16A N11A Cu1 129.1(5)
C22A N21A C26A 119.3(7)
C22A N21A Cu1 113.9(5)
C26A N21A Cu1 126.7(5)
C32A N31A C36A 118.5(6)
C32A N31A Cu2 111.2(5)
C36A N31A Cu2 128.7(5)
C46A N41A C42A 119.5(6)
C46A N41A Cu2 127.7(5)
C42A N41A Cu2 112.9(5)
N21B Cu3 N1B 79.3(2)
N21B Cu3 N11B 104.5(2)
N1B Cu3 N11B 78.7(2)
N21B Cu3 S1B 151.37(17)
N1B Cu3 S1B 88.93(17)
N11B Cu3 S1B 98.58(15)
N21B Cu3 S2B 97.47(17)
N1B Cu3 S2B 165.02(18)
N11B Cu3 S2B 116.19(17)
S1B Cu3 S2B 87.17(6)
N21B Cu3 Cu4 117.16(15)
N1B Cu3 Cu4 120.00(16)
N11B Cu3 Cu4 136.32(15)
S1B Cu3 Cu4 48.01(5)
S2B Cu3 Cu4 48.47(4)
N41B Cu4 N2B 79.1(2)
N41B Cu4 N31B 101.1(2)
N2B Cu4 N31B 79.1(2)
N41B Cu4 S1B 98.29(17)
N2B Cu4 S1B 165.11(18)
N31B Cu4 S1B 115.71(17)
N41B Cu4 S2B 152.69(18)
N2B Cu4 S2B 88.78(16)
N31B Cu4 S2B 100.45(16)
S1B Cu4 S2B 87.21(7)
N41B Cu4 Cu3 118.48(16)
N2B Cu4 Cu3 120.40(16)
N31B Cu4 Cu3 137.75(16)
S1B Cu4 Cu3 48.00(5)
S2B Cu4 Cu3 48.52(5)
C2B S1B Cu3 93.0(2)
C2B S1B Cu4 110.4(3)
Cu3 S1B Cu4 83.98(6)
C4B S2B Cu4 91.8(2)
C4B S2B Cu3 110.1(3)
Cu4 S2B Cu3 83.01(6)
N1B C1B C2B 111.4(6)
N1B C1B H1B1 109.3
C2B C1B H1B1 109.3
N1B C1B H1B2 109.3
C2B C1B H1B2 109.3
H1B1 C1B H1B2 108.0
C1B C2B S1B 107.6(5)
C1B C2B H2B1 110.2
S1B C2B H2B1 110.2
C1B C2B H2B2 110.2
S1B C2B H2B2 110.2
H2B1 C2B H2B2 108.5
N2B C3B C4B 110.7(6)
N2B C3B H3B1 109.5
C4B C3B H3B1 109.5
N2B C3B H3B2 109.5
C4B C3B H3B2 109.5
H3B1 C3B H3B2 108.1
C3B C4B S2B 108.7(5)
C3B C4B H4B1 109.9
S2B C4B H4B1 109.9
C3B C4B H4B2 109.9
S2B C4B H4B2 109.9
H4B1 C4B H4B2 108.3
N11B C12B C13B 122.8(8)
N11B C12B C17B 116.1(7)
C13B C12B C17B 121.0(7)
C14B C13B C12B 118.9(8)
C14B C13B H13B 120.6
C12B C13B H13B 120.6
C15B C14B C13B 118.2(7)
C15B C14B H14B 120.9
C13B C14B H14B 120.9
C14B C15B C16B 120.5(8)
C14B C15B H15B 119.8
C16B C15B H15B 119.8
N11B C16B C15B 121.2(8)
N11B C16B C18B 117.5(6)
C15B C16B C18B 121.3(8)
N1B C17B C12B 110.8(6)
N1B C17B H17C 109.5
C12B C17B H17C 109.5
N1B C17B H17D 109.5
C12B C17B H17D 109.5
H17C C17B H17D 108.1
C16B C18B H18D 109.5
C16B C18B H18E 109.5
H18D C18B H18E 109.5
C16B C18B H18F 109.5
H18D C18B H18F 109.5
H18E C18B H18F 109.5
N21B C22B C23B 122.6(7)
N21B C22B C27B 115.4(6)
C23B C22B C27B 122.1(7)
C22B C23B C24B 118.1(8)
C22B C23B H23B 121.0
C24B C23B H23B 121.0
C25B C24B C23B 120.1(7)
C25B C24B H24B 119.9
C23B C24B H24B 119.9
C24B C25B C26B 118.0(7)
C24B C25B H25B 121.0
C26B C25B H25B 121.0
N21B C26B C25B 121.9(7)
N21B C26B H26B 119.0
C25B C26B H26B 119.0
N1B C27B C22B 109.2(6)
N1B C27B H27C 109.8
C22B C27B H27C 109.8
N1B C27B H27D 109.8
C22B C27B H27D 109.8
H27C C27B H27D 108.3
N31B C32B C33B 123.4(8)
N31B C32B C37B 116.0(6)
C33B C32B C37B 120.4(7)
C34B C33B C32B 118.1(8)
C34B C33B H33B 121.0
C32B C33B H33B 121.0
C33B C34B C35B 119.6(7)
C33B C34B H34B 120.2
C35B C34B H34B 120.2
C34B C35B C36B 119.8(8)
C34B C35B H35B 120.1
C36B C35B H35B 120.1
N31B C36B C35B 120.7(7)
N31B C36B C38B 117.1(7)
C35B C36B C38B 122.3(8)
N2B C37B C32B 111.6(5)
N2B C37B H37C 109.3
C32B C37B H37C 109.3
N2B C37B H37D 109.3
C32B C37B H37D 109.3
H37C C37B H37D 108.0
C36B C38B H38D 109.5
C36B C38B H38E 109.5
H38D C38B H38E 109.5
C36B C38B H38F 109.5
H38D C38B H38F 109.5
H38E C38B H38F 109.5
N41B C42B C43B 122.3(7)
N41B C42B C47B 115.1(6)
C43B C42B C47B 122.6(7)
C44B C43B C42B 118.3(8)
C44B C43B H43B 120.9
C42B C43B H43B 120.9
C45B C44B C43B 120.1(7)
C45B C44B H44B 120.0
C43B C44B H44B 120.0
C44B C45B C46B 119.1(7)
C44B C45B H45B 120.4
C46B C45B H45B 120.4
N41B C46B C45B 119.9(7)
N41B C46B H46B 120.1
C45B C46B H46B 120.1
C42B C47B N2B 109.2(6)
C42B C47B H47C 109.8
N2B C47B H47C 109.8
C42B C47B H47D 109.8
N2B C47B H47D 109.8
H47C C47B H47D 108.3
C17B N1B C1B 111.1(6)
C17B N1B C27B 110.3(6)
C1B N1B C27B 111.3(6)
C17B N1B Cu3 109.2(5)
C1B N1B Cu3 110.5(4)
C27B N1B Cu3 104.2(4)
C3B N2B C37B 110.4(5)
C3B N2B C47B 113.6(6)
C37B N2B C47B 109.4(5)
C3B N2B Cu4 110.6(4)
C37B N2B Cu4 109.4(4)
C47B N2B Cu4 103.2(4)
C16B N11B C12B 118.5(6)
C16B N11B Cu3 129.9(5)
C12B N11B Cu3 110.0(5)
C26B N21B C22B 119.2(6)
C26B N21B Cu3 127.2(5)
C22B N21B Cu3 113.3(5)
C32B N31B C36B 118.5(6)
C32B N31B Cu4 111.5(5)
C36B N31B Cu4 128.6(5)
C42B N41B C46B 120.3(7)
C42B N41B Cu4 114.1(5)
C46B N41B Cu4 125.5(5)
F4 B1 F2 113.5(8)
F4 B1 F1 111.3(8)
F2 B1 F1 110.0(8)
F4 B1 F3 106.8(8)
F2 B1 F3 107.5(7)
F1 B1 F3 107.5(8)
F6 B2 F8 109.6(8)
F6 B2 F5 110.4(8)
F8 B2 F5 109.9(8)
F6 B2 F7 108.5(9)
F8 B2 F7 109.2(8)
F5 B2 F7 109.2(8)
F6' B2' F8' 111(3)
F6' B2' F5' 114(3)
F8' B2' F5' 108(3)
F6' B2' F7' 106(3)
F8' B2' F7' 109(3)
F5' B2' F7' 108(3)
F12 B3 F10 111.3(14)
F12 B3 F11 108.7(14)
F10 B3 F11 108.6(13)
F12 B3 F9 110.6(15)
F10 B3 F9 112.4(14)
F11 B3 F9 104.9(15)
F10' B3' F12' 111(3)
F10' B3' F9' 112(3)
F12' B3' F9' 116(3)
F10' B3' F11' 106(3)
F12' B3' F11' 103(2)
F9' B3' F11' 108(3)
F15 B4 F16 113.0(13)
F15 B4 F13 114.1(13)
F16 B4 F13 110.1(13)
F15 B4 F14 110.1(14)
F16 B4 F14 98.6(16)
F13 B4 F14 109.9(13)
F15' B4' F16' 103(3)
F15' B4' F14' 98(3)
F16' B4' F14' 133(3)
F15' B4' F13' 106(3)
F16' B4' F13' 105(3)
F14' B4' F13' 108(3)
C2S C1S H1S1 109.5
C2S C1S H1S2 109.5
H1S1 C1S H1S2 109.5
C2S C1S H1S3 109.5
H1S1 C1S H1S3 109.5
H1S2 C1S H1S3 109.5
O1S C2S C3S 123.5(12)
O1S C2S C1S 121.3(10)
C3S C2S C1S 115.2(10)
C2S C3S H3S1 109.5
C2S C3S H3S2 109.5
H3S1 C3S H3S2 109.5
C2S C3S H3S3 109.5
H3S1 C3S H3S3 109.5
H3S2 C3S H3S3 109.5
C5S C4S H4S1 109.5
C5S C4S H4S2 109.5
H4S1 C4S H4S2 109.5
C5S C4S H4S3 109.5
H4S1 C4S H4S3 109.5
H4S2 C4S H4S3 109.5
O2S C5S C6S 129(2)
O2S C5S C4S 118.2(18)
C6S C5S C4S 112.8(17)
C5S C6S H6S1 109.5
C5S C6S H6S2 109.5
H6S1 C6S H6S2 109.5
C5S C6S H6S3 109.5
H6S1 C6S H6S3 109.5
H6S2 C6S H6S3 109.5
C5' C4' H4'1 109.5
C5' C4' H4'2 109.5
H4'1 C4' H4'2 109.5
C5' C4' H4'3 109.5
H4'1 C4' H4'3 109.5
H4'2 C4' H4'3 109.5
O2' C5' C6' 127(3)
O2' C5' C4' 119(3)
C6' C5' C4' 113(2)
C5' C6' H6'1 109.5
C5' C6' H6'2 109.5
H6'1 C6' H6'2 109.5
C5' C6' H6'3 109.5
H6'1 C6' H6'3 109.5
H6'2 C6' H6'3 109.5

loop_
_geom_bond_atom_site_label_1
_geom_bond_atom_site_label_2
_geom_bond_distance
Cu1 N21A 2.040(6)
Cu1 N1A 2.109(6)
Cu1 N11A 2.256(6)
Cu1 S1A 2.2920(18)
Cu1 S2A 2.2952(18)
Cu1 Cu2 3.0444(12)
Cu2 N41A 2.027(6)
Cu2 N2A 2.104(6)
Cu2 N31A 2.236(6)
Cu2 S2A 2.2897(19)
Cu2 S1A 2.2954(18)
S1A C2A 1.838(8)
S2A C4A 1.831(7)
C1A N1A 1.477(9)
C1A C2A 1.519(10)
C1A H1A1 0.9900
C1A H1A2 0.9900
C2A H2A1 0.9900
C2A H2A2 0.9900
C3A N2A 1.471(8)
C3A C4A 1.528(10)
C3A H3A1 0.9900
C3A H3A2 0.9900
C4A H4A1 0.9900
C4A H4A2 0.9900
C12A N11A 1.344(9)
C12A C13A 1.388(10)
C12A C17A 1.497(10)
C13A C14A 1.385(11)
C13A H13A 0.9500
C14A C15A 1.363(11)
C14A H14A 0.9500
C15A C16A 1.396(10)
C15A H15A 0.9500
C16A N11A 1.353(9)
C16A C18A 1.491(11)
C17A N1A 1.492(9)
C17A H17A 0.9900
C17A H17B 0.9900
C18A H18A 0.9800
C18A H18B 0.9800
C18A H18C 0.9800
C22A N21A 1.351(10)
C22A C23A 1.381(10)
C22A C27A 1.497(10)
C23A C24A 1.380(12)
C23A H23A 0.9500
C24A C25A 1.402(12)
C24A H24A 0.9500
C25A C26A 1.377(11)
C25A H25A 0.9500
C26A N21A 1.356(9)
C26A H26A 0.9500
C27A N1A 1.457(9)
C27A H27A 0.9900
C27A H27B 0.9900
C32A N31A 1.351(9)
C32A C33A 1.377(10)
C32A C37A 1.512(10)
C33A C34A 1.392(12)
C33A H33A 0.9500
C34A C35A 1.365(11)
C34A H34A 0.9500
C35A C36A 1.395(10)
C35A H35A 0.9500
C36A N31A 1.357(9)
C36A C38A 1.486(11)
C37A N2A 1.476(8)
C37A H37A 0.9900
C37A H37B 0.9900
C38A H38A 0.9800
C38A H38B 0.9800
C38A H38C 0.9800
C42A N41A 1.353(9)
C42A C43A 1.397(10)
C42A C47A 1.509(10)
C43A C44A 1.362(12)
C43A H43A 0.9500
C44A C45A 1.399(12)
C44A H44A 0.9500
C45A C46A 1.368(10)
C45A H45A 0.9500
C46A N41A 1.345(9)
C46A H46A 0.9500
C47A N2A 1.474(9)
C47A H47A 0.9900
C47A H47B 0.9900
Cu3 N21B 2.048(6)
Cu3 N1B 2.089(6)
Cu3 N11B 2.254(6)
Cu3 S1B 2.2803(18)
Cu3 S2B 2.3033(18)
Cu3 Cu4 3.0514(12)
Cu4 N41B 2.055(6)
Cu4 N2B 2.106(6)
Cu4 N31B 2.236(6)
Cu4 S1B 2.2807(18)
Cu4 S2B 2.3014(18)
S1B C2B 1.837(8)
S2B C4B 1.838(7)
C1B N1B 1.478(9)
C1B C2B 1.525(9)
C1B H1B1 0.9900
C1B H1B2 0.9900
C2B H2B1 0.9900
C2B H2B2 0.9900
C3B N2B 1.481(9)
C3B C4B 1.519(10)
C3B H3B1 0.9900
C3B H3B2 0.9900
C4B H4B1 0.9900
C4B H4B2 0.9900
C12B N11B 1.351(9)
C12B C13B 1.396(10)
C12B C17B 1.496(11)
C13B C14B 1.384(13)
C13B H13B 0.9500
C14B C15B 1.378(13)
C14B H14B 0.9500
C15B C16B 1.407(10)
C15B H15B 0.9500
C16B N11B 1.336(10)
C16B C18B 1.484(11)
C17B N1B 1.469(9)
C17B H17C 0.9900
C17B H17D 0.9900
C18B H18D 0.9800
C18B H18E 0.9800
C18B H18F 0.9800
C22B N21B 1.340(9)
C22B C23B 1.368(11)
C22B C27B 1.503(10)
C23B C24B 1.399(12)
C23B H23B 0.9500
C24B C25B 1.369(12)
C24B H24B 0.9500
C25B C26B 1.399(10)
C25B H25B 0.9500
C26B N21B 1.337(9)
C26B H26B 0.9500
C27B N1B 1.490(10)
C27B H27C 0.9900
C27B H27D 0.9900
C32B N31B 1.343(9)
C32B C33B 1.388(10)
C32B C37B 1.508(11)
C33B C34B 1.376(12)
C33B H33B 0.9500
C34B C35B 1.377(12)
C34B H34B 0.9500
C35B C36B 1.402(11)
C35B H35B 0.9500
C36B N31B 1.353(10)
C36B C38B 1.479(11)
C37B N2B 1.482(9)
C37B H37C 0.9900
C37B H37D 0.9900
C38B H38D 0.9800
C38B H38E 0.9800
C38B H38F 0.9800
C42B N41B 1.324(10)
C42B C43B 1.384(10)
C42B C47B 1.488(10)
C43B C44B 1.373(12)
C43B H43B 0.9500
C44B C45B 1.367(13)
C44B H44B 0.9500
C45B C46B 1.408(11)
C45B H45B 0.9500
C46B N41B 1.342(9)
C46B H46B 0.9500
C47B N2B 1.494(9)
C47B H47C 0.9900
C47B H47D 0.9900
B1 F4 1.355(11)
B1 F2 1.377(10)
B1 F1 1.404(11)
B1 F3 1.423(12)
B2 F6 1.376(11)
B2 F8 1.379(10)
B2 F5 1.388(10)
B2 F7 1.389(11)
B2' F6' 1.37(3)
B2' F8' 1.37(3)
B2' F5' 1.38(3)
B2' F7' 1.39(3)
B3 F12 1.357(16)
B3 F10 1.361(14)
B3 F11 1.393(18)
B3 F9 1.397(17)
B3' F10' 1.36(2)
B3' F12' 1.36(2)
B3' F9' 1.40(2)
B3' F11' 1.40(3)
B4 F15 1.329(13)
B4 F16 1.374(14)
B4 F13 1.387(13)
B4 F14 1.393(16)
B4' F15' 1.36(2)
B4' F16' 1.39(2)
B4' F14' 1.40(2)
B4' F13' 1.41(2)
O1S C2S 1.202(12)
C1S C2S 1.520(14)
C1S H1S1 0.9800
C1S H1S2 0.9800
C1S H1S3 0.9800
C2S C3S 1.450(17)
C3S H3S1 0.9800
C3S H3S2 0.9800
C3S H3S3 0.9800
O2S C5S 1.214(19)
C4S C5S 1.56(2)
C4S H4S1 0.9800
C4S H4S2 0.9800
C4S H4S3 0.9800
C5S C6S 1.44(2)
C6S H6S1 0.9800
C6S H6S2 0.9800
C6S H6S3 0.9800
O2' C5' 1.22(2)
C4' C5' 1.55(2)
C4' H4'1 0.9800
C4' H4'2 0.9800
C4' H4'3 0.9800
C5' C6' 1.44(3)
C6' H6'1 0.9800
C6' H6'2 0.9800
C6' H6'3 0.9800

loop_
_geom_torsion_atom_site_label_1
_geom_torsion_atom_site_label_2
_geom_torsion_atom_site_label_3
_geom_torsion_atom_site_label_4
_geom_torsion
N1A C1A C2A S1A -60.0(7)
Cu1 S1A C2A C1A 49.2(5)
Cu2 S1A C2A C1A 132.8(5)
N2A C3A C4A S2A -59.9(7)
Cu2 S2A C4A C3A 48.4(5)
Cu1 S2A C4A C3A 132.1(5)
N11A C12A C13A C14A 0.8(11)
C17A C12A C13A C14A 176.9(7)
C12A C13A C14A C15A -0.6(12)
C13A C14A C15A C16A 0.5(13)
C14A C15A C16A N11A -0.6(12)
C14A C15A C16A C18A -178.6(9)
N11A C12A C17A N1A -38.4(9)
C13A C12A C17A N1A 145.1(7)
N21A C22A C23A C24A 1.6(12)
C27A C22A C23A C24A 180.0(7)
C22A C23A C24A C25A -1.7(12)
C23A C24A C25A C26A 1.8(11)
C24A C25A C26A N21A -1.8(11)
N21A C22A C27A N1A -26.3(9)
C23A C22A C27A N1A 155.2(7)
N31A C32A C33A C34A -0.7(11)
C37A C32A C33A C34A 176.8(7)
C32A C33A C34A C35A 0.9(11)
C33A C34A C35A C36A -1.2(12)
C34A C35A C36A N31A 1.5(12)
C34A C35A C36A C38A 178.9(8)
N31A C32A C37A N2A -37.8(8)
C33A C32A C37A N2A 144.4(7)
N41A C42A C43A C44A 3.5(11)
C47A C42A C43A C44A -178.2(7)
C42A C43A C44A C45A -0.6(12)
C43A C44A C45A C46A -2.2(11)
C44A C45A C46A N41A 2.2(11)
N41A C42A C47A N2A -31.3(8)
C43A C42A C47A N2A 150.3(7)
C22A C27A N1A C1A 161.6(6)
C22A C27A N1A C17A -74.8(7)
C22A C27A N1A Cu1 41.5(7)
C2A C1A N1A C27A -82.6(7)
C2A C1A N1A C17A 153.7(6)
C2A C1A N1A Cu1 34.8(7)
C12A C17A N1A C27A 154.7(6)
C12A C17A N1A C1A -80.9(7)
C12A C17A N1A Cu1 39.7(7)
C4A C3A N2A C47A -79.2(8)
C4A C3A N2A C37A 157.1(6)
C4A C3A N2A Cu2 35.9(7)
C42A C47A N2A C3A 166.0(6)
C42A C47A N2A C37A -70.5(7)
C42A C47A N2A Cu2 46.2(6)
C32A C37A N2A C3A -83.1(7)
C32A C37A N2A C47A 152.3(6)
C32A C37A N2A Cu2 39.2(7)
C13A C12A N11A C16A -0.9(11)
C17A C12A N11A C16A -177.2(6)
C13A C12A N11A Cu1 -167.4(6)
C17A C12A N11A Cu1 16.3(7)
C15A C16A N11A C12A 0.8(11)
C18A C16A N11A C12A 178.8(7)
C15A C16A N11A Cu1 164.5(6)
C18A C16A N11A Cu1 -17.4(11)
C23A C22A N21A C26A -1.5(11)
C27A C22A N21A C26A -180.0(6)
C23A C22A N21A Cu1 174.4(6)
C27A C22A N21A Cu1 -4.1(8)
C25A C26A N21A C22A 1.6(10)
C25A C26A N21A Cu1 -173.7(5)
C33A C32A N31A C36A 1.0(10)
C37A C32A N31A C36A -176.7(6)
C33A C32A N31A Cu2 -165.8(6)
C37A C32A N31A Cu2 16.5(7)
C35A C36A N31A C32A -1.3(11)
C38A C36A N31A C32A -178.9(7)
C35A C36A N31A Cu2 162.9(6)
C38A C36A N31A Cu2 -14.7(10)
C45A C46A N41A C42A 0.7(11)
C45A C46A N41A Cu2 -179.3(5)
C43A C42A N41A C46A -3.5(10)
C47A C42A N41A C46A 178.0(6)
C43A C42A N41A Cu2 176.4(6)
C47A C42A N41A Cu2 -2.0(8)
N1B C1B C2B S1B 59.7(8)
Cu3 S1B C2B C1B -48.1(5)
Cu4 S1B C2B C1B -132.8(5)
N2B C3B C4B S2B 60.8(7)
Cu4 S2B C4B C3B -49.6(5)
Cu3 S2B C4B C3B -132.8(5)
N11B C12B C13B C14B 0.0(12)
C17B C12B C13B C14B -177.2(8)
C12B C13B C14B C15B 0.1(13)
C13B C14B C15B C16B -0.2(13)
C14B C15B C16B N11B 0.4(13)
C14B C15B C16B C18B -179.8(8)
N11B C12B C17B N1B 39.1(9)
C13B C12B C17B N1B -143.5(7)
N21B C22B C23B C24B -1.5(11)
C27B C22B C23B C24B 179.9(7)
C22B C23B C24B C25B -0.9(11)
C23B C24B C25B C26B 2.6(11)
C24B C25B C26B N21B -2.1(10)
N21B C22B C27B N1B 26.1(8)
C23B C22B C27B N1B -155.2(7)
N31B C32B C33B C34B -0.6(11)
C37B C32B C33B C34B -176.9(7)
C32B C33B C34B C35B 0.5(11)
C33B C34B C35B C36B -0.7(12)
C34B C35B C36B N31B 0.9(12)
C34B C35B C36B C38B -179.2(7)
N31B C32B C37B N2B 36.3(9)
C33B C32B C37B N2B -147.3(7)
N41B C42B C43B C44B -0.6(12)
C47B C42B C43B C44B 179.9(7)
C42B C43B C44B C45B 0.9(12)
C43B C44B C45B C46B -1.2(12)
C44B C45B C46B N41B 1.2(11)
N41B C42B C47B N2B 31.9(8)
C43B C42B C47B N2B -148.6(7)
C12B C17B N1B C1B 79.8(8)
C12B C17B N1B C27B -156.2(6)
C12B C17B N1B Cu3 -42.3(7)
C2B C1B N1B C17B -157.4(7)
C2B C1B N1B C27B 79.2(8)
C2B C1B N1B Cu3 -36.0(8)
C22B C27B N1B C17B 73.7(7)
C22B C27B N1B C1B -162.5(5)
C22B C27B N1B Cu3 -43.3(6)
C4B C3B N2B C37B -156.6(6)
C4B C3B N2B C47B 80.1(7)
C4B C3B N2B Cu4 -35.3(7)
C32B C37B N2B C3B 84.1(7)
C32B C37B N2B C47B -150.2(6)
C32B C37B N2B Cu4 -37.8(7)
C42B C47B N2B C3B -165.1(5)
C42B C47B N2B C37B 71.0(7)
C42B C47B N2B Cu4 -45.4(6)
C15B C16B N11B C12B -0.3(11)
C18B C16B N11B C12B 179.8(7)
C15B C16B N11B Cu3 -164.3(6)
C18B C16B N11B Cu3 15.8(10)
C13B C12B N11B C16B 0.2(10)
C17B C12B N11B C16B 177.5(7)
C13B C12B N11B Cu3 167.1(6)
C17B C12B N11B Cu3 -15.6(8)
C25B C26B N21B C22B -0.1(9)
C25B C26B N21B Cu3 173.5(5)
C23B C22B N21B C26B 2.0(10)
C27B C22B N21B C26B -179.3(6)
C23B C22B N21B Cu3 -172.5(6)
C27B C22B N21B Cu3 6.2(7)
C33B C32B N31B C36B 0.8(11)
C37B C32B N31B C36B 177.2(6)
C33B C32B N31B Cu4 168.0(6)
C37B C32B N31B Cu4 -15.6(8)
C35B C36B N31B C32B -1.0(11)
C38B C36B N31B C32B 179.1(7)
C35B C36B N31B Cu4 -165.7(5)
C38B C36B N31B Cu4 14.4(10)
C43B C42B N41B C46B 0.7(11)
C47B C42B N41B C46B -179.8(6)
C43B C42B N41B Cu4 -179.4(6)
C47B C42B N41B Cu4 0.1(8)
C45B C46B N41B C42B -0.9(10)
C45B C46B N41B Cu4 179.2(5)
